data_1515711
loop_
_publ_author_name
'Chen, Yuting'
'Wan, Liang'
'Zhang, Daopeng'
'Bian, Yongzhong'
'Jiang, Jianzhuang'

_publ_section_title
;
 Modulation of the spectroscopic property of Bodipy derivates through
 tuning the molecular configuration.
;
_journal_issue 6
_journal_name_full
'Photochemical &amp; photobiological sciences : Official journal of the European Photochemistry Association and the European Society for Photobiology'
_journal_page_first 1030
_journal_page_last 1038
_journal_paper_doi 10.1039/c1pp00001b
_journal_volume 10
_journal_year 2011
_chemical_formula_moiety 'C20 H21 B F2 N2 O0'
_chemical_formula_sum 'C20 H21 B F2 N2 O0'
_chemical_formula_weight 338.20
_chemical_name_systematic
;
?
;
_space_group_IT_number 4
_symmetry_cell_setting monoclinic
_symmetry_space_group_name_Hall 'P 2yb'
_symmetry_space_group_name_H-M 'P 1 21 1'
_atom_sites_solution_hydrogens geom
_atom_sites_solution_primary direct
_atom_sites_solution_secondary difmap
_audit_creation_method SHELXL-97
_cell_angle_alpha 90.00
_cell_angle_beta 91.766(4)
_cell_angle_gamma 90.00
_cell_formula_units_Z 10
_cell_length_a 11.882(3)
_cell_length_b 8.409(2)
_cell_length_c 44.412(10)
_cell_measurement_reflns_used 2716
_cell_measurement_temperature 293(2)
_cell_measurement_theta_max 21.596
_cell_measurement_theta_min 2.597
_cell_volume 4435.4(18)
_computing_cell_refinement 'Bruker SMART (Siemens, 1996)'
_computing_data_collection 'Bruker SMART (Siemens, 1996)'
_computing_data_reduction 'Bruker SAINT (Siemens, 1996)'
_computing_molecular_graphics 'Bruker SHELXTL (Sheldrick, 1997b)'
_computing_publication_material 'Bruker SHELXTL (Sheldrick, 1997b)'
_computing_structure_refinement 'SHELXL-97 (Sheldrick, 1997a)'
_computing_structure_solution 'SHELXS-97 (Sheldrick, 1997a)'
_diffrn_ambient_temperature 293(2)
_diffrn_measured_fraction_theta_full 0.993
_diffrn_measured_fraction_theta_max 0.993
_diffrn_measurement_device_type 'Bruker SMART 1000 CCD area detector'
_diffrn_measurement_method '\f and \w scans'
_diffrn_radiation_monochromator graphite
_diffrn_radiation_source 'fine-focus sealed tube'
_diffrn_radiation_type MoK\a
_diffrn_radiation_wavelength 0.71073
_diffrn_reflns_av_R_equivalents 0.0446
_diffrn_reflns_av_sigmaI/netI 0.0846
_diffrn_reflns_limit_h_max 13
_diffrn_reflns_limit_h_min -13
_diffrn_reflns_limit_k_max 9
_diffrn_reflns_limit_k_min -9
_diffrn_reflns_limit_l_max 49
_diffrn_reflns_limit_l_min -42
_diffrn_reflns_number 18795
_diffrn_reflns_theta_full 23.25
_diffrn_reflns_theta_max 23.25
_diffrn_reflns_theta_min 1.38
_exptl_absorpt_coefficient_mu 0.088
_exptl_absorpt_correction_T_max 0.9843
_exptl_absorpt_correction_T_min 0.9774
_exptl_absorpt_correction_type multi-scan
_exptl_absorpt_process_details sadabs
_exptl_crystal_colour red
_exptl_crystal_density_diffrn 1.266
_exptl_crystal_density_method 'not measured'
_exptl_crystal_description block
_exptl_crystal_F_000 1780
_exptl_crystal_size_max 0.26
_exptl_crystal_size_mid 0.23
_exptl_crystal_size_min 0.18
_refine_diff_density_max 0.330
_refine_diff_density_min -0.298
_refine_diff_density_rms 0.058
_refine_ls_abs_structure_details 'Flack H D (1983), Acta Cryst. A39, 876-881'
_refine_ls_abs_structure_Flack 1.2(13)
_refine_ls_extinction_method none
_refine_ls_goodness_of_fit_ref 1.001
_refine_ls_hydrogen_treatment constr
_refine_ls_matrix_type full
_refine_ls_number_parameters 1126
_refine_ls_number_reflns 11782
_refine_ls_number_restraints 1
_refine_ls_restrained_S_all 1.001
_refine_ls_R_factor_all 0.1302
_refine_ls_R_factor_gt 0.0754
_refine_ls_shift/su_max 0.016
_refine_ls_shift/su_mean 0.003
_refine_ls_structure_factor_coef Fsqd
_refine_ls_weighting_details 'calc w=1/[\s^2^(Fo^2^)+(0.1100P)^2^+0.0000P] where P=(Fo^2^+2Fc^2^)/3'
_refine_ls_weighting_scheme calc
_refine_ls_wR_factor_gt 0.1882
_refine_ls_wR_factor_ref 0.2155
_reflns_number_gt 6734
_reflns_number_total 11782
_reflns_threshold_expression >2sigma(I)
_cod_data_source_file c1pp00001b.txt
_cod_data_source_block 2
_cod_original_sg_symbol_H-M 'P 21 '
_cod_database_code 1515711

loop_
_symmetry_equiv_pos_as_xyz
'x, y, z'
'-x, y+1/2, -z'

loop_
_atom_site_label
_atom_site_type_symbol
_atom_site_fract_x
_atom_site_fract_y
_atom_site_fract_z
_atom_site_U_iso_or_equiv
_atom_site_adp_type
_atom_site_occupancy
_atom_site_symmetry_multiplicity
_atom_site_calc_flag
_atom_site_refinement_flags
C60 C 0.5515(6) 1.3334(10) 0.17648(14) 0.075(2) Uani 1 1 d .
H60A H 0.6290 1.3293 0.1710 0.113 Uiso 1 1 calc R
H60B H 0.5446 1.2928 0.1965 0.113 Uiso 1 1 calc R
H60C H 0.5257 1.4416 0.1757 0.113 Uiso 1 1 calc R
C01 C 0.0755(6) 0.9327(10) 0.39311(15) 0.074(2) Uani 1 1 d .
H01A H 0.0469 0.8288 0.3976 0.111 Uiso 1 1 calc R
H01B H 0.1221 0.9267 0.3759 0.111 Uiso 1 1 calc R
H01C H 0.0138 1.0038 0.3889 0.111 Uiso 1 1 calc R
C02 C 0.1432(5) 0.9924(10) 0.41939(16) 0.059(2) Uani 1 1 d .
C03 C 0.1973(6) 1.1429(10) 0.42237(17) 0.066(2) Uani 1 1 d .
H03 H 0.1965 1.2223 0.4078 0.079 Uiso 1 1 calc R
C04 C 0.2507(5) 1.1522(9) 0.45005(16) 0.0541(19) Uani 1 1 d .
C05 C 0.3184(5) 1.2942(9) 0.46041(15) 0.062(2) Uani 1 1 d .
H05A H 0.3461 1.2772 0.4807 0.092 Uiso 1 1 calc R
H05B H 0.2716 1.3873 0.4597 0.092 Uiso 1 1 calc R
H05C H 0.3808 1.3087 0.4475 0.092 Uiso 1 1 calc R
C06 C 0.2288(5) 1.0030(8) 0.46464(15) 0.0483(17) Uani 1 1 d .
C07 C 0.2634(5) 0.9477(9) 0.49306(14) 0.0423(16) Uani 1 1 d .
C08 C 0.2314(5) 0.7953(9) 0.50213(14) 0.0466(18) Uani 1 1 d .
C09 C 0.2532(5) 0.7071(9) 0.52899(14) 0.0495(18) Uani 1 1 d .
C010 C 0.3344(5) 0.7463(11) 0.55525(14) 0.068(2) Uani 1 1 d .
H01D H 0.3682 0.8482 0.5519 0.102 Uiso 1 1 calc R
H01E H 0.3920 0.6664 0.5567 0.102 Uiso 1 1 calc R
H01F H 0.2939 0.7489 0.5736 0.102 Uiso 1 1 calc R
C011 C 0.1916(6) 0.5710(10) 0.52684(14) 0.0563(19) Uani 1 1 d .
H011 H 0.1882 0.4926 0.5415 0.068 Uiso 1 1 calc R
C012 C 0.1350(5) 0.5685(9) 0.49930(15) 0.0547(18) Uani 1 1 d .
C013 C 0.0561(5) 0.4429(10) 0.48674(16) 0.069(2) Uani 1 1 d .
H01G H 0.0285 0.4745 0.4671 0.103 Uiso 1 1 calc R
H01H H -0.0060 0.4305 0.4998 0.103 Uiso 1 1 calc R
H01I H 0.0956 0.3438 0.4853 0.103 Uiso 1 1 calc R
C014 C 0.3347(5) 1.0479(8) 0.51374(13) 0.0440(17) Uani 1 1 d .
C015 C 0.4512(5) 1.0585(9) 0.51178(13) 0.0528(18) Uani 1 1 d .
H015 H 0.4873 1.0038 0.4966 0.063 Uiso 1 1 calc R
C016 C 0.5126(5) 1.1478(8) 0.53176(13) 0.0510(18) Uani 1 1 d .
H016 H 0.5904 1.1530 0.5301 0.061 Uiso 1 1 calc R
C017 C 0.4632(6) 1.2301(9) 0.55422(14) 0.0535(18) Uani 1 1 d .
C018 C 0.3468(6) 1.2217(9) 0.55634(15) 0.061(2) Uani 1 1 d .
H018 H 0.3115 1.2783 0.5714 0.074 Uiso 1 1 calc R
C019 C 0.2832(6) 1.1304(9) 0.53645(14) 0.0535(19) Uani 1 1 d .
H019 H 0.2055 1.1244 0.5383 0.064 Uiso 1 1 calc R
C020 C 0.5300(6) 1.3349(11) 0.57640(14) 0.080(2) Uani 1 1 d .
H02A H 0.6086 1.3294 0.5721 0.120 Uiso 1 1 calc R
H02B H 0.5189 1.2983 0.5966 0.120 Uiso 1 1 calc R
H02C H 0.5045 1.4429 0.5745 0.120 Uiso 1 1 calc R
N9 N 0.1636(4) 0.9106(7) 0.44487(12) 0.0465(16) Uani 1 1 d .
N10 N 0.1577(4) 0.7020(7) 0.48428(11) 0.0451(13) Uani 1 1 d .
F9 F 0.1654(4) 0.6333(5) 0.43163(8) 0.0714(12) Uani 1 1 d .
F10 F 0.0027(3) 0.7359(5) 0.44832(8) 0.0711(12) Uani 1 1 d .
B5 B 0.1197(6) 0.7408(12) 0.45131(19) 0.056(2) Uani 1 1 d .
C4 C 0.0901(7) 0.8707(12) 0.19269(15) 0.091(3) Uani 1 1 d .
H4A H 0.0640 0.9751 0.1978 0.137 Uiso 1 1 calc R
H4B H 0.0270 0.8049 0.1870 0.137 Uiso 1 1 calc R
H4C H 0.1402 0.8780 0.1762 0.137 Uiso 1 1 calc R
C3 C 0.1506(6) 0.8001(9) 0.21911(15) 0.056(2) Uani 1 1 d .
C2 C 0.2040(6) 0.6500(9) 0.22239(15) 0.059(2) Uani 1 1 d .
H2 H 0.2004 0.5690 0.2081 0.071 Uiso 1 1 calc R
C1 C 0.2617(5) 0.6415(9) 0.24960(14) 0.0485(17) Uani 1 1 d .
C19 C 0.3288(6) 0.5031(9) 0.26061(15) 0.067(2) Uani 1 1 d .
H5A H 0.3608 0.5263 0.2802 0.101 Uiso 1 1 calc R
H5B H 0.3881 0.4821 0.2470 0.101 Uiso 1 1 calc R
H5C H 0.2810 0.4115 0.2617 0.101 Uiso 1 1 calc R
C10 C 0.2403(5) 0.7892(8) 0.26447(13) 0.0458(18) Uani 1 1 d .
C11 C 0.2722(5) 0.8497(9) 0.29271(13) 0.0446(18) Uani 1 1 d .
C9 C 0.2384(5) 0.9988(9) 0.30240(14) 0.0461(18) Uani 1 1 d .
C7 C 0.2629(5) 1.0866(10) 0.32871(14) 0.0523(19) Uani 1 1 d .
C6 C 0.2000(5) 1.2247(9) 0.32619(15) 0.0568(19) Uani 1 1 d .
H10 H 0.1982 1.3050 0.3406 0.068 Uiso 1 1 calc R
C5 C 0.1403(6) 1.2248(10) 0.29903(14) 0.0543(18) Uani 1 1 d .
C8 C 0.0644(6) 1.3491(10) 0.28644(16) 0.074(2) Uani 1 1 d .
H12A H 0.0366 1.3170 0.2668 0.111 Uiso 1 1 calc R
H12B H 0.1051 1.4472 0.2848 0.111 Uiso 1 1 calc R
H12C H 0.0023 1.3637 0.2995 0.111 Uiso 1 1 calc R
C12 C 0.3405(5) 0.7487(8) 0.31361(14) 0.0450(17) Uani 1 1 d .
C13 C 0.4560(5) 0.7394(9) 0.31180(14) 0.0539(18) Uani 1 1 d .
H14 H 0.4926 0.7964 0.2971 0.065 Uiso 1 1 calc R
C14 C 0.5187(5) 0.6431(10) 0.33241(15) 0.064(2) Uani 1 1 d .
H15 H 0.5962 0.6347 0.3305 0.077 Uiso 1 1 calc R
C15 C 0.4674(6) 0.5612(9) 0.35533(14) 0.0567(19) Uani 1 1 d .
C16 C 0.3519(6) 0.5734(10) 0.35650(15) 0.062(2) Uani 1 1 d .
H17 H 0.3149 0.5164 0.3712 0.075 Uiso 1 1 calc R
C17 C 0.2888(6) 0.6674(9) 0.33663(14) 0.059(2) Uani 1 1 d .
H18 H 0.2114 0.6760 0.3387 0.071 Uiso 1 1 calc R
C18 C 0.5356(7) 0.4632(12) 0.37708(16) 0.093(3) Uani 1 1 d .
H19A H 0.4869 0.4143 0.3912 0.140 Uiso 1 1 calc R
H19B H 0.5891 0.5300 0.3877 0.140 Uiso 1 1 calc R
H19C H 0.5750 0.3824 0.3664 0.140 Uiso 1 1 calc R
C20 C 0.3413(6) 1.0426(11) 0.35477(14) 0.075(2) Uani 1 1 d .
H20A H 0.3748 0.9409 0.3510 0.113 Uiso 1 1 calc R
H20B H 0.2997 1.0374 0.3729 0.113 Uiso 1 1 calc R
H20C H 0.3994 1.1214 0.3570 0.113 Uiso 1 1 calc R
N1 N 0.1712(5) 0.8833(7) 0.24502(13) 0.0541(17) Uani 1 1 d .
N2 N 0.1661(4) 1.0919(7) 0.28375(11) 0.0500(15) Uani 1 1 d .
F1 F 0.1743(4) 1.1587(5) 0.23148(8) 0.0766(13) Uani 1 1 d .
F2 F 0.0123(3) 1.0543(6) 0.24824(8) 0.0767(13) Uani 1 1 d .
B1 B 0.1276(6) 1.0510(10) 0.25146(16) 0.047(2) Uani 1 1 d .
C61 C 0.8663(6) 0.3018(10) 0.38097(16) 0.062(2) Uani 1 1 d .
C62 C 0.9305(7) 0.3734(12) 0.40718(16) 0.093(3) Uani 1 1 d .
H62A H 0.9531 0.4795 0.4022 0.139 Uiso 1 1 calc R
H62B H 0.9961 0.3102 0.4118 0.139 Uiso 1 1 calc R
H62C H 0.8835 0.3763 0.4244 0.139 Uiso 1 1 calc R
C63 C 0.8153(6) 0.1518(10) 0.37668(15) 0.056(2) Uani 1 1 d .
H63 H 0.8213 0.0689 0.3905 0.067 Uiso 1 1 calc R
C64 C 0.7577(6) 0.1424(9) 0.35069(14) 0.0513(18) Uani 1 1 d .
C65 C 0.7768(5) 0.2900(9) 0.33532(14) 0.0474(18) Uani 1 1 d .
C66 C 0.7437(5) 0.3501(10) 0.30766(13) 0.0447(18) Uani 1 1 d .
C67 C 0.7778(5) 0.5001(8) 0.29773(14) 0.0427(17) Uani 1 1 d .
C68 C 0.7521(6) 0.5854(10) 0.27092(14) 0.056(2) Uani 1 1 d .
C69 C 0.8159(5) 0.7262(10) 0.27420(15) 0.0597(19) Uani 1 1 d .
H69 H 0.8178 0.8071 0.2599 0.072 Uiso 1 1 calc R
C70 C 0.8743(5) 0.7274(10) 0.30112(14) 0.0512(18) Uani 1 1 d .
C71 C 0.9514(6) 0.8514(10) 0.31307(15) 0.068(2) Uani 1 1 d .
H71A H 0.9803 0.8202 0.3326 0.102 Uiso 1 1 calc R
H71B H 0.9113 0.9500 0.3147 0.102 Uiso 1 1 calc R
H71C H 1.0127 0.8645 0.2997 0.102 Uiso 1 1 calc R
C72 C 0.6750(6) 0.5436(10) 0.24565(14) 0.069(2) Uani 1 1 d .
H72A H 0.6409 0.4424 0.2495 0.104 Uiso 1 1 calc R
H72B H 0.7162 0.5378 0.2274 0.104 Uiso 1 1 calc R
H72C H 0.6174 0.6233 0.2435 0.104 Uiso 1 1 calc R
C73 C 0.6884(6) 0.0030(9) 0.33970(16) 0.072(2) Uani 1 1 d .
H73A H 0.6567 0.0260 0.3200 0.108 Uiso 1 1 calc R
H73B H 0.6289 -0.0163 0.3534 0.108 Uiso 1 1 calc R
H73C H 0.7354 -0.0896 0.3387 0.108 Uiso 1 1 calc R
C74 C 0.6765(5) 0.2500(8) 0.28619(14) 0.0454(17) Uani 1 1 d .
C75 C 0.7271(6) 0.1663(9) 0.26381(14) 0.0528(19) Uani 1 1 d .
H75 H 0.8049 0.1706 0.2622 0.063 Uiso 1 1 calc R
C76 C 0.6636(5) 0.0754(9) 0.24360(13) 0.0530(18) Uani 1 1 d .
H76 H 0.6999 0.0213 0.2284 0.064 Uiso 1 1 calc R
C77 C 0.5484(6) 0.0625(10) 0.24528(14) 0.0572(19) Uani 1 1 d .
C78 C 0.4978(5) 0.1447(9) 0.26806(14) 0.0573(19) Uani 1 1 d .
H78 H 0.4201 0.1383 0.2698 0.069 Uiso 1 1 calc R
C79 C 0.5607(5) 0.2380(9) 0.28874(13) 0.0509(18) Uani 1 1 d .
H79 H 0.5249 0.2914 0.3041 0.061 Uiso 1 1 calc R
C80 C 0.4792(6) -0.0359(11) 0.22335(14) 0.073(2) Uani 1 1 d .
H80A H 0.5279 -0.0865 0.2094 0.110 Uiso 1 1 calc R
H80B H 0.4268 0.0314 0.2125 0.110 Uiso 1 1 calc R
H80C H 0.4388 -0.1155 0.2341 0.110 Uiso 1 1 calc R
N7 N 0.8526(4) 0.5938(8) 0.31639(11) 0.0511(15) Uani 1 1 d .
N8 N 0.8450(4) 0.3863(6) 0.35525(13) 0.0444(15) Uani 1 1 d .
F7 F 1.0057(3) 0.5550(6) 0.35154(8) 0.0764(13) Uani 1 1 d .
F8 F 0.8434(4) 0.6588(6) 0.36870(9) 0.0807(14) Uani 1 1 d .
B4 B 0.8887(6) 0.5540(11) 0.34883(17) 0.050(2) Uani 1 1 d .
C21 C 0.9630(5) -0.0482(9) 0.11508(15) 0.0600(18) Uani 1 1 d .
H21A H 0.9857 -0.0178 0.1352 0.090 Uiso 1 1 calc R
H21B H 1.0285 -0.0613 0.1032 0.090 Uiso 1 1 calc R
H21C H 0.9222 -0.1467 0.1156 0.090 Uiso 1 1 calc R
C22 C 0.8889(5) 0.0787(9) 0.10134(14) 0.0525(17) Uani 1 1 d .
C23 C 0.8391(5) 0.0859(9) 0.07304(13) 0.0544(17) Uani 1 1 d .
H23 H 0.8486 0.0107 0.0580 0.065 Uiso 1 1 calc R
C24 C 0.7741(5) 0.2182(8) 0.07013(12) 0.0455(16) Uani 1 1 d .
C25 C 0.7026(6) 0.2594(10) 0.04276(14) 0.077(2) Uani 1 1 d .
H25A H 0.6678 0.3611 0.0456 0.115 Uiso 1 1 calc R
H25B H 0.6454 0.1799 0.0397 0.115 Uiso 1 1 calc R
H25C H 0.7489 0.2636 0.0254 0.115 Uiso 1 1 calc R
C26 C 0.7899(5) 0.3036(9) 0.09824(13) 0.0457(17) Uani 1 1 d .
C27 C 0.7539(5) 0.4514(8) 0.10762(14) 0.0399(15) Uani 1 1 d .
C28 C 0.7859(5) 0.5109(8) 0.13638(14) 0.0445(16) Uani 1 1 d .
C29 C 0.7649(5) 0.6580(8) 0.15015(14) 0.0505(17) Uani 1 1 d .
C30 C 0.8174(6) 0.6478(11) 0.17893(15) 0.062(2) Uani 1 1 d .
H30 H 0.8153 0.7253 0.1938 0.075 Uiso 1 1 calc R
C31 C 0.8726(5) 0.5043(9) 0.18135(15) 0.0567(19) Uani 1 1 d .
C32 C 0.9374(6) 0.4391(10) 0.20833(13) 0.068(2) Uani 1 1 d .
H32A H 0.9648 0.3347 0.2038 0.102 Uiso 1 1 calc R
H32B H 0.8888 0.4333 0.2252 0.102 Uiso 1 1 calc R
H32C H 0.9998 0.5078 0.2132 0.102 Uiso 1 1 calc R
C33 C 0.6828(5) 0.5521(8) 0.08696(12) 0.0418(15) Uani 1 1 d .
C34 C 0.7316(5) 0.6522(9) 0.06707(15) 0.060(2) Uani 1 1 d .
H34 H 0.8095 0.6599 0.0664 0.072 Uiso 1 1 calc R
C35 C 0.6631(5) 0.7424(9) 0.04782(14) 0.0609(19) Uani 1 1 d .
H35 H 0.6970 0.8118 0.0346 0.073 Uiso 1 1 calc R
C36 C 0.5495(5) 0.7342(9) 0.04742(12) 0.0501(17) Uani 1 1 d .
C37 C 0.5018(4) 0.6373(8) 0.06821(13) 0.0486(16) Uani 1 1 d .
H37 H 0.4238 0.6325 0.0691 0.058 Uiso 1 1 calc R
C38 C 0.5659(5) 0.5477(8) 0.08760(13) 0.0567(18) Uani 1 1 d .
H38 H 0.5311 0.4828 0.1015 0.068 Uiso 1 1 calc R
C39 C 0.4792(6) 0.8354(11) 0.02535(15) 0.083(3) Uani 1 1 d .
H39A H 0.4007 0.8144 0.0280 0.125 Uiso 1 1 calc R
H39B H 0.4984 0.8093 0.0051 0.125 Uiso 1 1 calc R
H39C H 0.4943 0.9459 0.0291 0.125 Uiso 1 1 calc R
C40 C 0.6955(5) 0.7961(8) 0.13957(15) 0.0616(19) Uani 1 1 d .
H40A H 0.6994 0.8789 0.1544 0.092 Uiso 1 1 calc R
H40B H 0.6186 0.7630 0.1365 0.092 Uiso 1 1 calc R
H40C H 0.7237 0.8352 0.1210 0.092 Uiso 1 1 calc R
C41 C 0.1374(5) 1.0083(9) 0.02275(14) 0.0535(18) Uani 1 1 d .
C42 C 0.1934(6) 1.1538(10) 0.02522(15) 0.062(2) Uani 1 1 d .
H42 H 0.1892 1.2350 0.0110 0.074 Uiso 1 1 calc R
C43 C 0.2554(5) 1.1591(9) 0.05173(14) 0.0537(18) Uani 1 1 d .
C44 C 0.2388(5) 1.0077(7) 0.06553(12) 0.0369(14) Uani 1 1 d .
C45 C 0.0588(5) 0.9499(9) -0.00128(14) 0.064(2) Uani 1 1 d .
H45A H 0.0366 0.8429 0.0032 0.097 Uiso 1 1 calc R
H45B H 0.0954 0.9521 -0.0202 0.097 Uiso 1 1 calc R
H45C H -0.0067 1.0169 -0.0024 0.097 Uiso 1 1 calc R
C46 C 0.3310(5) 1.2946(8) 0.06114(14) 0.0625(19) Uani 1 1 d .
H46A H 0.3658 1.2717 0.0805 0.094 Uiso 1 1 calc R
H46B H 0.2874 1.3903 0.0624 0.094 Uiso 1 1 calc R
H46C H 0.3882 1.3083 0.0466 0.094 Uiso 1 1 calc R
C47 C 0.2789(4) 0.9497(8) 0.09321(13) 0.0380(14) Uani 1 1 d .
C48 C 0.2476(4) 0.7957(7) 0.10292(12) 0.0314(14) Uani 1 1 d .
C49 C 0.2752(5) 0.7094(9) 0.12932(13) 0.0430(16) Uani 1 1 d .
C50 C 0.2134(5) 0.5738(9) 0.12770(13) 0.0542(18) Uani 1 1 d .
H50 H 0.2120 0.4952 0.1424 0.065 Uiso 1 1 calc R
C51 C 0.1517(5) 0.5712(8) 0.10021(13) 0.0446(15) Uani 1 1 d .
C52 C 0.0707(5) 0.4422(9) 0.08873(15) 0.064(2) Uani 1 1 d .
H52A H 0.0414 0.4707 0.0691 0.096 Uiso 1 1 calc R
H52B H 0.0098 0.4321 0.1023 0.096 Uiso 1 1 calc R
H52C H 0.1100 0.3428 0.0876 0.096 Uiso 1 1 calc R
C53 C 0.3555(5) 0.7455(9) 0.15485(13) 0.061(2) Uani 1 1 d .
H53A H 0.3885 0.8483 0.1519 0.091 Uiso 1 1 calc R
H53B H 0.4136 0.6663 0.1557 0.091 Uiso 1 1 calc R
H53C H 0.3160 0.7453 0.1734 0.091 Uiso 1 1 calc R
C54 C 0.4668(5) 1.0620(8) 0.11147(12) 0.0485(16) Uani 1 1 d .
H54 H 0.5020 1.0102 0.0959 0.058 Uiso 1 1 calc R
C55 C 0.3504(5) 1.0485(8) 0.11391(12) 0.0436(16) Uani 1 1 d .
C56 C 0.3020(5) 1.1299(9) 0.13682(13) 0.0540(19) Uani 1 1 d .
H56 H 0.2245 1.1250 0.1389 0.065 Uiso 1 1 calc R
C57 C 0.3667(6) 1.2192(8) 0.15696(13) 0.0554(18) Uani 1 1 d .
H57 H 0.3314 1.2713 0.1725 0.066 Uiso 1 1 calc R
C58 C 0.4812(5) 1.2338(8) 0.15476(13) 0.0495(16) Uani 1 1 d .
C59 C 0.5301(5) 1.1501(8) 0.13161(13) 0.0501(17) Uani 1 1 d .
H59 H 0.6078 1.1540 0.1297 0.060 Uiso 1 1 calc R
N3 N 0.8546(4) 0.4182(7) 0.15632(12) 0.0461(15) Uani 1 1 d .
N4 N 0.8606(4) 0.2087(6) 0.11685(9) 0.0385(12) Uani 1 1 d .
N5 N 0.1712(4) 0.7056(6) 0.08519(9) 0.0364(11) Uani 1 1 d .
N6 N 0.1669(4) 0.9194(6) 0.04751(11) 0.0401(14) Uani 1 1 d .
F3 F 1.0119(3) 0.2410(5) 0.15380(7) 0.0675(11) Uani 1 1 d .
F4 F 0.8474(3) 0.1405(5) 0.16931(8) 0.0716(12) Uani 1 1 d .
F5 F 0.1720(3) 0.6433(5) 0.03234(7) 0.0592(11) Uani 1 1 d .
F6 F 0.0106(2) 0.7378(4) 0.05183(7) 0.0543(9) Uani 1 1 d .
B2 B 0.8957(6) 0.2517(10) 0.15009(17) 0.050(2) Uani 1 1 d .
B3 B 0.1276(6) 0.7469(10) 0.05320(15) 0.0425(18) Uani 1 1 d .

loop_
_atom_site_aniso_label
_atom_site_aniso_U_11
_atom_site_aniso_U_22
_atom_site_aniso_U_33
_atom_site_aniso_U_23
_atom_site_aniso_U_13
_atom_site_aniso_U_12
C60 0.082(5) 0.070(6) 0.071(5) 0.001(5) -0.039(4) -0.020(5)
C01 0.061(5) 0.075(5) 0.084(6) -0.006(5) -0.036(4) -0.005(4)
C02 0.038(4) 0.070(6) 0.068(5) -0.007(5) -0.008(4) 0.004(4)
C03 0.060(5) 0.057(5) 0.080(6) 0.011(5) 0.002(4) 0.003(4)
C04 0.035(4) 0.052(5) 0.075(5) -0.006(4) -0.005(4) 0.006(4)
C05 0.040(4) 0.055(5) 0.089(5) -0.001(4) -0.003(4) -0.003(4)
C06 0.037(4) 0.039(4) 0.069(5) -0.002(4) 0.005(4) 0.014(3)
C07 0.034(4) 0.033(4) 0.059(4) -0.004(4) 0.004(3) -0.001(3)
C08 0.040(4) 0.055(5) 0.045(4) -0.008(4) -0.007(3) 0.011(4)
C09 0.043(4) 0.051(5) 0.054(4) -0.010(4) 0.004(3) 0.011(4)
C010 0.051(4) 0.089(7) 0.064(4) -0.004(5) -0.005(3) 0.005(4)
C011 0.066(5) 0.051(5) 0.052(4) 0.013(4) 0.009(4) 0.004(4)
C012 0.056(5) 0.044(5) 0.065(5) 0.000(4) 0.011(4) -0.002(4)
C013 0.047(4) 0.067(5) 0.092(6) -0.019(5) 0.004(4) -0.018(4)
C014 0.040(4) 0.048(5) 0.044(4) -0.013(3) -0.007(3) -0.003(3)
C015 0.037(4) 0.060(5) 0.061(4) 0.001(4) 0.000(3) 0.000(4)
C016 0.044(4) 0.054(5) 0.054(4) 0.001(4) -0.011(3) -0.008(4)
C017 0.055(5) 0.046(4) 0.058(4) 0.012(4) -0.016(3) -0.010(4)
C018 0.081(6) 0.045(4) 0.058(4) -0.015(4) -0.007(4) 0.005(4)
C019 0.045(4) 0.053(5) 0.062(4) -0.006(4) -0.005(3) -0.015(4)
C020 0.099(6) 0.076(6) 0.063(5) 0.003(5) -0.033(4) -0.019(5)
N9 0.043(3) 0.061(5) 0.035(3) 0.005(3) -0.008(3) -0.001(3)
N10 0.040(3) 0.045(4) 0.051(3) -0.003(3) 0.000(3) -0.005(3)
F9 0.098(3) 0.053(3) 0.064(2) -0.012(2) 0.004(2) 0.005(2)
F10 0.051(2) 0.080(3) 0.080(3) 0.004(2) -0.0213(18) -0.014(2)
B5 0.036(5) 0.060(6) 0.072(6) -0.011(5) 0.000(4) 0.007(5)
C4 0.086(6) 0.135(9) 0.053(5) -0.015(5) -0.019(4) 0.028(6)
C3 0.054(4) 0.053(5) 0.059(5) -0.010(4) -0.010(4) -0.005(4)
C2 0.072(5) 0.045(5) 0.060(5) -0.013(4) -0.014(4) 0.007(4)
C1 0.056(4) 0.042(4) 0.048(4) -0.005(4) 0.009(3) -0.002(4)
C19 0.076(5) 0.045(5) 0.080(5) -0.009(4) 0.007(4) 0.013(4)
C10 0.040(4) 0.052(5) 0.046(4) 0.011(4) 0.000(3) 0.005(3)
C11 0.032(4) 0.061(5) 0.040(4) 0.006(4) -0.010(3) -0.011(4)
C9 0.042(4) 0.050(5) 0.046(4) 0.005(4) 0.004(3) 0.013(4)
C7 0.043(4) 0.060(5) 0.052(4) -0.005(4) -0.010(3) -0.007(4)
C6 0.056(4) 0.043(4) 0.071(5) -0.006(4) 0.003(4) 0.009(4)
C5 0.053(4) 0.059(5) 0.051(4) 0.005(4) 0.002(3) 0.001(4)
C8 0.078(6) 0.051(5) 0.093(6) -0.027(5) 0.001(4) 0.016(5)
C12 0.032(4) 0.042(4) 0.060(4) -0.004(4) 0.000(3) -0.003(3)
C13 0.048(4) 0.055(5) 0.058(4) -0.003(4) -0.001(3) 0.005(4)
C14 0.040(4) 0.064(5) 0.086(5) -0.019(5) -0.010(4) 0.006(4)
C15 0.073(5) 0.046(5) 0.049(4) -0.006(4) -0.015(4) 0.013(4)
C16 0.054(5) 0.071(5) 0.062(4) 0.006(5) -0.004(4) -0.003(4)
C17 0.053(5) 0.063(6) 0.062(4) 0.007(4) 0.000(4) -0.002(4)
C18 0.108(7) 0.093(7) 0.076(5) -0.004(6) -0.030(5) 0.039(6)
C20 0.072(5) 0.084(7) 0.068(5) -0.029(5) -0.021(4) 0.007(5)
N1 0.050(4) 0.059(5) 0.053(4) 0.004(3) 0.000(3) 0.008(3)
N2 0.036(3) 0.053(4) 0.060(4) 0.002(3) -0.001(3) 0.005(3)
F1 0.115(4) 0.059(3) 0.056(2) 0.014(2) 0.012(2) 0.010(3)
F2 0.051(2) 0.100(4) 0.078(3) -0.004(3) -0.0173(19) 0.021(3)
B1 0.055(5) 0.044(5) 0.042(4) 0.009(4) -0.008(4) 0.007(4)
C61 0.061(5) 0.063(6) 0.061(5) 0.004(4) -0.010(4) -0.001(4)
C62 0.085(6) 0.133(9) 0.060(5) 0.001(5) -0.018(4) -0.014(6)
C63 0.069(5) 0.049(5) 0.049(4) 0.017(4) -0.015(4) 0.009(4)
C64 0.062(5) 0.043(5) 0.049(4) 0.001(4) 0.013(4) 0.002(4)
C65 0.038(4) 0.054(5) 0.050(4) -0.006(4) -0.006(3) 0.002(4)
C66 0.033(4) 0.069(5) 0.032(4) 0.008(4) 0.002(3) 0.010(4)
C67 0.034(4) 0.037(4) 0.057(4) -0.001(4) 0.008(3) -0.006(3)
C68 0.051(4) 0.068(6) 0.048(4) 0.000(4) 0.000(3) 0.009(4)
C69 0.053(4) 0.058(5) 0.068(5) 0.011(4) -0.006(4) 0.004(4)
C70 0.046(4) 0.056(5) 0.051(4) 0.004(4) 0.006(3) -0.004(4)
C71 0.082(6) 0.060(5) 0.062(5) 0.014(5) 0.005(4) -0.015(5)
C72 0.076(5) 0.072(6) 0.058(4) 0.022(4) -0.022(4) -0.009(5)
C73 0.079(6) 0.050(5) 0.088(5) 0.015(5) 0.005(4) 0.001(4)
C74 0.040(4) 0.034(4) 0.062(4) -0.001(4) 0.006(3) 0.005(3)
C75 0.048(4) 0.056(5) 0.054(4) -0.006(4) -0.004(3) 0.011(4)
C76 0.052(4) 0.061(5) 0.046(4) -0.004(4) -0.006(3) -0.001(4)
C77 0.062(5) 0.057(5) 0.052(4) 0.003(4) -0.017(3) -0.010(4)
C78 0.049(4) 0.065(5) 0.058(4) 0.018(4) -0.004(3) -0.007(4)
C79 0.041(4) 0.055(5) 0.056(4) 0.003(4) 0.000(3) 0.009(4)
C80 0.079(5) 0.074(6) 0.066(5) -0.002(5) -0.018(4) -0.021(5)
N7 0.038(3) 0.056(4) 0.060(4) -0.005(3) -0.001(3) 0.001(3)
N8 0.048(3) 0.038(4) 0.046(4) -0.005(3) -0.005(3) -0.005(3)
F7 0.047(2) 0.098(4) 0.083(3) 0.007(3) -0.0127(19) -0.018(3)
F8 0.115(4) 0.064(3) 0.063(3) -0.021(3) 0.005(2) -0.007(3)
B4 0.055(5) 0.049(6) 0.048(5) 0.000(4) -0.008(4) -0.008(5)
C21 0.047(4) 0.056(5) 0.076(5) 0.000(4) -0.005(3) 0.012(4)
C22 0.044(4) 0.043(4) 0.071(5) -0.003(4) 0.008(3) -0.007(3)
C23 0.070(5) 0.052(4) 0.041(4) -0.003(3) -0.005(3) -0.004(4)
C24 0.046(4) 0.051(4) 0.039(3) -0.007(3) -0.003(3) -0.001(4)
C25 0.079(5) 0.092(7) 0.058(4) -0.004(4) -0.025(4) 0.006(5)
C26 0.029(4) 0.059(5) 0.049(4) 0.013(4) -0.005(3) -0.004(3)
C27 0.033(4) 0.033(4) 0.054(4) 0.024(4) 0.000(3) -0.004(3)
C28 0.037(4) 0.044(4) 0.052(4) 0.002(4) -0.001(3) -0.002(3)
C29 0.038(4) 0.048(5) 0.065(5) 0.000(4) 0.000(3) -0.002(3)
C30 0.062(5) 0.068(6) 0.058(5) -0.007(4) 0.011(4) 0.007(4)
C31 0.047(4) 0.065(5) 0.058(4) -0.013(4) 0.005(3) -0.002(4)
C32 0.084(5) 0.072(5) 0.047(4) -0.017(4) -0.026(4) 0.006(4)
C33 0.035(4) 0.044(4) 0.046(4) 0.003(3) -0.003(3) 0.000(3)
C34 0.032(4) 0.070(6) 0.078(5) 0.023(4) 0.007(3) 0.000(4)
C35 0.055(5) 0.060(5) 0.067(4) 0.014(4) -0.004(3) -0.002(4)
C36 0.048(4) 0.059(5) 0.043(4) -0.007(4) -0.004(3) 0.007(4)
C37 0.021(3) 0.056(4) 0.068(4) 0.001(4) -0.010(3) 0.002(3)
C38 0.042(4) 0.057(5) 0.071(4) 0.014(4) 0.000(3) -0.001(4)
C39 0.063(5) 0.104(7) 0.081(5) 0.019(5) -0.030(4) 0.020(5)
C40 0.045(4) 0.060(5) 0.079(5) 0.003(4) 0.005(3) -0.009(4)
C41 0.047(4) 0.067(5) 0.045(4) 0.004(4) -0.006(3) 0.005(4)
C42 0.066(5) 0.064(6) 0.056(4) 0.020(4) 0.004(4) 0.022(4)
C43 0.053(4) 0.048(5) 0.060(4) -0.003(4) 0.001(3) 0.007(3)
C44 0.036(3) 0.032(4) 0.043(4) 0.005(3) 0.003(3) 0.008(3)
C45 0.072(5) 0.065(5) 0.054(4) 0.016(4) -0.030(4) 0.002(4)
C46 0.063(5) 0.054(5) 0.070(5) 0.021(4) -0.008(4) -0.008(4)
C47 0.025(3) 0.034(4) 0.055(4) 0.005(3) 0.005(3) -0.003(3)
C48 0.028(3) 0.029(4) 0.037(3) 0.009(3) -0.005(3) 0.011(3)
C49 0.045(4) 0.046(4) 0.038(3) 0.003(3) 0.004(3) -0.002(4)
C50 0.067(5) 0.049(5) 0.048(4) 0.018(4) 0.013(3) 0.003(4)
C51 0.034(3) 0.049(4) 0.051(4) 0.005(4) 0.003(3) 0.000(3)
C52 0.062(5) 0.057(4) 0.074(5) -0.020(4) 0.003(4) -0.012(4)
C53 0.046(4) 0.077(6) 0.057(4) 0.005(4) -0.013(3) 0.004(4)
C54 0.042(4) 0.054(4) 0.050(4) -0.001(3) 0.004(3) -0.007(3)
C55 0.037(4) 0.046(4) 0.047(4) 0.002(3) -0.006(3) -0.002(3)
C56 0.028(4) 0.082(6) 0.051(4) -0.002(4) -0.013(3) -0.004(4)
C57 0.067(5) 0.053(4) 0.047(4) 0.004(4) -0.007(3) -0.004(4)
C58 0.057(4) 0.042(4) 0.049(4) 0.009(3) -0.014(3) -0.008(4)
C59 0.035(4) 0.047(4) 0.066(4) 0.013(4) -0.013(3) -0.016(3)
N3 0.042(3) 0.056(4) 0.041(4) -0.006(3) -0.001(3) -0.003(3)
N4 0.037(3) 0.040(3) 0.039(3) -0.002(3) -0.002(2) -0.001(2)
N5 0.038(3) 0.027(3) 0.045(3) 0.006(3) 0.001(2) 0.000(2)
N6 0.036(3) 0.045(4) 0.039(3) 0.011(3) -0.011(2) -0.006(3)
F3 0.047(2) 0.080(3) 0.073(2) -0.007(2) -0.0193(17) 0.015(2)
F4 0.090(3) 0.067(3) 0.058(2) 0.004(2) 0.014(2) -0.003(2)
F5 0.065(2) 0.061(3) 0.051(2) -0.008(2) -0.0008(18) 0.006(2)
F6 0.0383(19) 0.063(2) 0.061(2) 0.0051(19) -0.0136(15) -0.0066(18)
B2 0.036(4) 0.058(6) 0.056(5) 0.012(4) 0.000(3) -0.006(4)
B3 0.035(4) 0.052(5) 0.040(4) -0.008(4) 0.001(3) 0.007(4)

loop_
_atom_type_symbol
_atom_type_description
_atom_type_scat_dispersion_real
_atom_type_scat_dispersion_imag
_atom_type_scat_source
C C 0.0033 0.0016 'International Tables Vol C Tables 4.2.6.8 and 6.1.1.4'
H H 0.0000 0.0000 'International Tables Vol C Tables 4.2.6.8 and 6.1.1.4'
N N 0.0061 0.0033 'International Tables Vol C Tables 4.2.6.8 and 6.1.1.4'
O O 0.0106 0.0060 'International Tables Vol C Tables 4.2.6.8 and 6.1.1.4'
F F 0.0171 0.0103 'International Tables Vol C Tables 4.2.6.8 and 6.1.1.4'
B B 0.0013 0.0007 'International Tables Vol C Tables 4.2.6.8 and 6.1.1.4'

loop_
_geom_angle_atom_site_label_1
_geom_angle_atom_site_label_2
_geom_angle_atom_site_label_3
_geom_angle
C58 C60 H60A 109.5
C58 C60 H60B 109.5
H60A C60 H60B 109.5
C58 C60 H60C 109.5
H60A C60 H60C 109.5
H60B C60 H60C 109.5
C02 C01 H01A 109.5
C02 C01 H01B 109.5
H01A C01 H01B 109.5
C02 C01 H01C 109.5
H01A C01 H01C 109.5
H01B C01 H01C 109.5
N9 C02 C03 108.0(6)
N9 C02 C01 124.7(7)
C03 C02 C01 127.3(8)
C04 C03 C02 109.3(7)
C04 C03 H03 125.4
C02 C03 H03 125.4
C03 C04 C06 105.6(7)
C03 C04 C05 123.3(7)
C06 C04 C05 131.1(6)
C04 C05 H05A 109.5
C04 C05 H05B 109.5
H05A C05 H05B 109.5
C04 C05 H05C 109.5
H05A C05 H05C 109.5
H05B C05 H05C 109.5
N9 C06 C07 121.9(6)
N9 C06 C04 107.9(6)
C07 C06 C04 130.2(7)
C06 C07 C08 119.3(6)
C06 C07 C014 121.0(6)
C08 C07 C014 119.6(6)
C07 C08 N10 121.3(6)
C07 C08 C09 132.5(6)
N10 C08 C09 106.0(6)
C011 C09 C08 107.2(6)
C011 C09 C010 124.2(7)
C08 C09 C010 128.5(7)
C09 C010 H01D 109.5
C09 C010 H01E 109.5
H01D C010 H01E 109.5
C09 C010 H01F 109.5
H01D C010 H01F 109.5
H01E C010 H01F 109.5
C09 C011 C012 108.8(6)
C09 C011 H011 125.6
C012 C011 H011 125.6
N10 C012 C011 109.2(7)
N10 C012 C013 122.4(6)
C011 C012 C013 128.3(7)
C012 C013 H01G 109.5
C012 C013 H01H 109.5
H01G C013 H01H 109.5
C012 C013 H01I 109.5
H01G C013 H01I 109.5
H01H C013 H01I 109.5
C019 C014 C015 118.5(6)
C019 C014 C07 118.5(6)
C015 C014 C07 123.0(6)
C016 C015 C014 120.6(6)
C016 C015 H015 119.7
C014 C015 H015 119.7
C015 C016 C017 121.6(6)
C015 C016 H016 119.2
C017 C016 H016 119.2
C016 C017 C018 118.4(6)
C016 C017 C020 122.6(7)
C018 C017 C020 119.0(7)
C019 C018 C017 120.8(7)
C019 C018 H018 119.6
C017 C018 H018 119.6
C018 C019 C014 120.0(7)
C018 C019 H019 120.0
C014 C019 H019 120.0
C017 C020 H02A 109.5
C017 C020 H02B 109.5
H02A C020 H02B 109.5
C017 C020 H02C 109.5
H02A C020 H02C 109.5
H02B C020 H02C 109.5
C02 N9 C06 109.2(6)
C02 N9 B5 125.1(6)
C06 N9 B5 125.6(6)
C012 N10 C08 108.7(6)
C012 N10 B5 126.1(6)
C08 N10 B5 125.0(6)
F9 B5 F10 109.3(6)
F9 B5 N9 110.2(6)
F10 B5 N9 110.6(6)
F9 B5 N10 110.5(6)
F10 B5 N10 110.1(6)
N9 B5 N10 106.1(6)
C3 C4 H4A 109.5
C3 C4 H4B 109.5
H4A C4 H4B 109.5
C3 C4 H4C 109.5
H4A C4 H4C 109.5
H4B C4 H4C 109.5
N1 C3 C2 107.6(6)
N1 C3 C4 122.2(7)
C2 C3 C4 130.0(7)
C1 C2 C3 110.3(6)
C1 C2 H2 124.8
C3 C2 H2 124.9
C2 C1 C10 105.6(6)
C2 C1 C19 125.4(6)
C10 C1 C19 128.9(6)
C1 C19 H5A 109.5
C1 C19 H5B 109.5
H5A C19 H5B 109.5
C1 C19 H5C 109.5
H5A C19 H5C 109.5
H5B C19 H5C 109.5
C11 C10 N1 118.7(6)
C11 C10 C1 133.1(6)
N1 C10 C1 108.1(6)
C9 C11 C10 122.4(6)
C9 C11 C12 118.8(6)
C10 C11 C12 118.8(7)
C11 C9 C7 132.7(7)
C11 C9 N2 119.7(6)
C7 C9 N2 107.6(7)
C6 C7 C9 106.0(6)
C6 C7 C20 125.9(7)
C9 C7 C20 128.0(7)
C5 C6 C7 109.4(7)
C5 C6 H10 125.3
C7 C6 H10 125.3
N2 C5 C6 108.7(7)
N2 C5 C8 122.7(6)
C6 C5 C8 128.4(7)
C5 C8 H12A 109.5
C5 C8 H12B 109.5
H12A C8 H12B 109.5
C5 C8 H12C 109.5
H12A C8 H12C 109.5
H12B C8 H12C 109.5
C13 C12 C17 118.6(6)
C13 C12 C11 121.5(6)
C17 C12 C11 119.8(6)
C12 C13 C14 119.9(6)
C12 C13 H14 120.0
C14 C13 H14 120.0
C15 C14 C13 121.6(6)
C15 C14 H15 119.2
C13 C14 H15 119.2
C16 C15 C14 116.9(6)
C16 C15 C18 122.6(7)
C14 C15 C18 120.5(7)
C15 C16 C17 122.5(7)
C15 C16 H17 118.7
C17 C16 H17 118.7
C16 C17 C12 120.4(7)
C16 C17 H18 119.8
C12 C17 H18 119.8
C15 C18 H19A 109.5
C15 C18 H19B 109.5
H19A C18 H19B 109.5
C15 C18 H19C 109.5
H19A C18 H19C 109.5
H19B C18 H19C 109.5
C7 C20 H20A 109.5
C7 C20 H20B 109.5
H20A C20 H20B 109.5
C7 C20 H20C 109.5
H20A C20 H20C 109.5
H20B C20 H20C 109.5
C3 N1 C10 108.3(6)
C3 N1 B1 125.3(6)
C10 N1 B1 126.4(6)
C5 N2 C9 107.9(6)
C5 N2 B1 126.3(6)
C9 N2 B1 125.7(6)
F2 B1 F1 109.6(6)
F2 B1 N2 111.2(6)
F1 B1 N2 109.7(6)
F2 B1 N1 110.0(6)
F1 B1 N1 109.6(6)
N2 B1 N1 106.8(6)
N8 C61 C63 106.6(6)
N8 C61 C62 121.3(7)
C63 C61 C62 132.1(7)
C61 C62 H62A 109.5
C61 C62 H62B 109.5
H62A C62 H62B 109.5
C61 C62 H62C 109.5
H62A C62 H62C 109.5
H62B C62 H62C 109.5
C64 C63 C61 112.3(7)
C64 C63 H63 123.9
C61 C63 H63 123.9
C63 C64 C65 106.1(7)
C63 C64 C73 126.2(7)
C65 C64 C73 127.6(6)
C66 C65 N8 119.0(7)
C66 C65 C64 134.2(7)
N8 C65 C64 106.8(5)
C65 C66 C67 122.4(7)
C65 C66 C74 119.9(7)
C67 C66 C74 117.6(6)
C66 C67 C68 131.6(7)
C66 C67 N7 119.6(6)
C68 C67 N7 108.8(6)
C69 C68 C67 103.7(6)
C69 C68 C72 126.9(7)
C67 C68 C72 129.4(8)
C70 C69 C68 110.8(7)
C70 C69 H69 124.6
C68 C69 H69 124.6
N7 C70 C69 109.6(7)
N7 C70 C71 122.5(6)
C69 C70 C71 127.9(7)
C70 C71 H71A 109.5
C70 C71 H71B 109.5
H71A C71 H71B 109.5
C70 C71 H71C 109.5
H71A C71 H71C 109.5
H71B C71 H71C 109.5
C68 C72 H72A 109.5
C68 C72 H72B 109.5
H72A C72 H72B 109.5
C68 C72 H72C 109.5
H72A C72 H72C 109.5
H72B C72 H72C 109.5
C64 C73 H73A 109.5
C64 C73 H73B 109.5
H73A C73 H73B 109.5
C64 C73 H73C 109.5
H73A C73 H73C 109.5
H73B C73 H73C 109.5
C75 C74 C79 118.7(6)
C75 C74 C66 121.1(6)
C79 C74 C66 120.3(6)
C74 C75 C76 120.7(6)
C74 C75 H75 119.7
C76 C75 H75 119.7
C77 C76 C75 122.1(7)
C77 C76 H76 119.0
C75 C76 H76 119.0
C76 C77 C78 117.2(6)
C76 C77 C80 122.2(7)
C78 C77 C80 120.6(7)
C77 C78 C79 121.6(6)
C77 C78 H78 119.2
C79 C78 H78 119.2
C74 C79 C78 119.8(6)
C74 C79 H79 120.1
C78 C79 H79 120.1
C77 C80 H80A 109.5
C77 C80 H80B 109.5
H80A C80 H80B 109.5
C77 C80 H80C 109.5
H80A C80 H80C 109.5
H80B C80 H80C 109.5
C70 N7 C67 107.1(6)
C70 N7 B4 127.4(6)
C67 N7 B4 125.2(6)
C61 N8 C65 108.0(6)
C61 N8 B4 125.5(6)
C65 N8 B4 126.4(6)
F8 B4 F7 110.6(6)
F8 B4 N7 111.3(6)
F7 B4 N7 109.3(5)
F8 B4 N8 109.3(6)
F7 B4 N8 109.4(6)
N7 B4 N8 106.9(6)
C22 C21 H21A 109.5
C22 C21 H21B 109.5
H21A C21 H21B 109.5
C22 C21 H21C 109.5
H21A C21 H21C 109.5
H21B C21 H21C 109.5
N4 C22 C23 109.1(6)
N4 C22 C21 121.6(6)
C23 C22 C21 129.3(7)
C24 C23 C22 110.5(6)
C24 C23 H23 124.7
C22 C23 H23 124.7
C23 C24 C26 105.4(5)
C23 C24 C25 124.9(6)
C26 C24 C25 129.7(6)
C24 C25 H25A 109.5
C24 C25 H25B 109.5
H25A C25 H25B 109.5
C24 C25 H25C 109.5
H25A C25 H25C 109.5
H25B C25 H25C 109.5
C27 C26 N4 121.1(6)
C27 C26 C24 132.2(6)
N4 C26 C24 106.5(6)
C26 C27 C28 120.9(6)
C26 C27 C33 120.0(6)
C28 C27 C33 119.1(6)
C29 C28 C27 131.2(6)
C29 C28 N3 108.5(5)
C27 C28 N3 120.2(6)
C28 C29 C30 105.2(6)
C28 C29 C40 130.7(6)
C30 C29 C40 124.0(6)
C31 C30 C29 108.7(7)
C31 C30 H30 125.6
C29 C30 H30 125.6
N3 C31 C30 110.3(6)
N3 C31 C32 121.9(7)
C30 C31 C32 127.7(7)
C31 C32 H32A 109.5
C31 C32 H32B 109.5
H32A C32 H32B 109.5
C31 C32 H32C 109.5
H32A C32 H32C 109.5
H32B C32 H32C 109.5
C34 C33 C38 118.3(6)
C34 C33 C27 120.4(5)
C38 C33 C27 121.3(6)
C33 C34 C35 119.0(6)
C33 C34 H34 120.5
C35 C34 H34 120.5
C36 C35 C34 123.2(7)
C36 C35 H35 118.4
C34 C35 H35 118.4
C35 C36 C37 117.1(6)
C35 C36 C39 120.4(6)
C37 C36 C39 122.4(6)
C38 C37 C36 121.5(5)
C38 C37 H37 119.2
C36 C37 H37 119.2
C37 C38 C33 120.8(6)
C37 C38 H38 119.6
C33 C38 H38 119.6
C36 C39 H39A 109.5
C36 C39 H39B 109.5
H39A C39 H39B 109.5
C36 C39 H39C 109.5
H39A C39 H39C 109.5
H39B C39 H39C 109.5
C29 C40 H40A 109.5
C29 C40 H40B 109.5
H40A C40 H40B 109.5
C29 C40 H40C 109.5
H40A C40 H40C 109.5
H40B C40 H40C 109.5
N6 C41 C42 107.8(6)
N6 C41 C45 122.6(7)
C42 C41 C45 129.5(7)
C43 C42 C41 109.8(6)
C43 C42 H42 125.1
C41 C42 H42 125.1
C42 C43 C44 105.2(6)
C42 C43 C46 124.4(7)
C44 C43 C46 130.2(6)
N6 C44 C47 121.0(5)
N6 C44 C43 108.9(5)
C47 C44 C43 130.0(6)
C41 C45 H45A 109.5
C41 C45 H45B 109.5
H45A C45 H45B 109.5
C41 C45 H45C 109.5
H45A C45 H45C 109.5
H45B C45 H45C 109.5
C43 C46 H46A 109.5
C43 C46 H46B 109.5
H46A C46 H46B 109.5
C43 C46 H46C 109.5
H46A C46 H46C 109.5
H46B C46 H46C 109.5
C44 C47 C48 120.2(6)
C44 C47 C55 121.6(6)
C48 C47 C55 118.2(5)
N5 C48 C49 108.6(5)
N5 C48 C47 119.5(5)
C49 C48 C47 131.8(6)
C50 C49 C48 106.1(5)
C50 C49 C53 123.0(6)
C48 C49 C53 130.9(6)
C49 C50 C51 109.0(6)
C49 C50 H50 125.5
C51 C50 H50 125.5
N5 C51 C50 109.1(6)
N5 C51 C52 123.5(5)
C50 C51 C52 127.4(6)
C51 C52 H52A 109.5
C51 C52 H52B 109.5
H52A C52 H52B 109.5
C51 C52 H52C 109.5
H52A C52 H52C 109.5
H52B C52 H52C 109.5
C49 C53 H53A 109.5
C49 C53 H53B 109.5
H53A C53 H53B 109.5
C49 C53 H53C 109.5
H53A C53 H53C 109.5
H53B C53 H53C 109.5
C59 C54 C55 121.3(6)
C59 C54 H54 119.3
C55 C54 H54 119.3
C56 C55 C54 117.2(5)
C56 C55 C47 119.6(5)
C54 C55 C47 123.2(5)
C55 C56 C57 121.0(6)
C55 C56 H56 119.5
C57 C56 H56 119.5
C58 C57 C56 122.3(6)
C58 C57 H57 118.8
C56 C57 H57 118.8
C57 C58 C59 116.5(6)
C57 C58 C60 122.3(6)
C59 C58 C60 121.2(6)
C54 C59 C58 121.6(6)
C54 C59 H59 119.2
C58 C59 H59 119.2
C31 N3 C28 107.2(6)
C31 N3 B2 127.5(6)
C28 N3 B2 125.3(5)
C22 N4 C26 108.4(5)
C22 N4 B2 127.6(5)
C26 N4 B2 124.1(6)
C51 N5 C48 107.2(4)
C51 N5 B3 126.4(5)
C48 N5 B3 126.1(5)
C41 N6 C44 108.3(5)
C41 N6 B3 125.0(5)
C44 N6 B3 126.7(5)
F3 B2 F4 108.0(6)
F3 B2 N3 111.4(6)
F4 B2 N3 111.5(5)
F3 B2 N4 109.4(5)
F4 B2 N4 108.6(5)
N3 B2 N4 108.0(6)
F5 B3 F6 109.6(5)
F5 B3 N5 110.5(5)
F6 B3 N5 109.6(5)
F5 B3 N6 110.9(5)
F6 B3 N6 110.5(5)
N5 B3 N6 105.6(5)

loop_
_geom_bond_atom_site_label_1
_geom_bond_atom_site_label_2
_geom_bond_distance
C60 C58 1.510(8)
C60 H60A 0.9600
C60 H60B 0.9600
C60 H60C 0.9600
C01 C02 1.485(9)
C01 H01A 0.9600
C01 H01B 0.9600
C01 H01C 0.9600
C02 N9 1.340(9)
C02 C03 1.423(11)
C03 C04 1.368(9)
C03 H03 0.9300
C04 C06 1.439(10)
C04 C05 1.504(10)
C05 H05A 0.9600
C05 H05B 0.9600
C05 H05C 0.9600
C06 N9 1.390(8)
C06 C07 1.395(8)
C07 C08 1.399(10)
C07 C014 1.491(8)
C08 N10 1.403(8)
C08 C09 1.422(9)
C09 C011 1.360(10)
C09 C010 1.526(9)
C010 H01D 0.9600
C010 H01E 0.9600
C010 H01F 0.9600
C011 C012 1.377(8)
C011 H011 0.9300
C012 N10 1.337(9)
C012 C013 1.508(10)
C013 H01G 0.9600
C013 H01H 0.9600
C013 H01I 0.9600
C014 C019 1.383(8)
C014 C015 1.393(7)
C015 C016 1.358(8)
C015 H015 0.9300
C016 C017 1.362(9)
C016 H016 0.9300
C017 C018 1.391(9)
C017 C020 1.526(9)
C018 C019 1.378(9)
C018 H018 0.9300
C019 H019 0.9300
C020 H02A 0.9600
C020 H02B 0.9600
C020 H02C 0.9600
N9 B5 1.550(11)
N10 B5 1.554(9)
F9 B5 1.381(9)
F10 B5 1.393(8)
C4 C3 1.481(9)
C4 H4A 0.9600
C4 H4B 0.9600
C4 H4C 0.9600
C3 N1 1.362(8)
C3 C2 1.417(10)
C2 C1 1.373(8)
C2 H2 0.9300
C1 C10 1.433(9)
C1 C19 1.485(9)
C19 H5A 0.9600
C19 H5B 0.9600
C19 H5C 0.9600
C10 C11 1.395(8)
C10 N1 1.416(8)
C11 C9 1.388(10)
C11 C12 1.482(9)
C9 C7 1.405(9)
C9 N2 1.412(8)
C7 C6 1.384(10)
C7 C20 1.509(9)
C6 C5 1.380(8)
C6 H10 0.9300
C5 N2 1.347(9)
C5 C8 1.479(10)
C8 H12A 0.9600
C8 H12B 0.9600
C8 H12C 0.9600
C12 C13 1.379(8)
C12 C17 1.389(8)
C13 C14 1.417(9)
C13 H14 0.9300
C14 C15 1.386(9)
C14 H15 0.9300
C15 C16 1.379(9)
C15 C18 1.490(9)
C16 C17 1.387(9)
C16 H17 0.9300
C17 H18 0.9300
C18 H19A 0.9600
C18 H19B 0.9600
C18 H19C 0.9600
C20 H20A 0.9600
C20 H20B 0.9600
C20 H20C 0.9600
N1 B1 1.532(10)
N2 B1 1.531(9)
F1 B1 1.395(8)
F2 B1 1.373(8)
C61 N8 1.362(9)
C61 C63 1.411(11)
C61 C62 1.498(10)
C62 H62A 0.9600
C62 H62B 0.9600
C62 H62C 0.9600
C63 C64 1.326(8)
C63 H63 0.9300
C64 C65 1.437(9)
C64 C73 1.505(10)
C65 C66 1.374(8)
C65 N8 1.433(8)
C66 C67 1.400(10)
C66 C74 1.487(9)
C67 C68 1.415(9)
C67 N7 1.432(8)
C68 C69 1.411(10)
C68 C72 1.469(8)
C69 C70 1.364(8)
C69 H69 0.9300
C70 N7 1.341(9)
C70 C71 1.476(10)
C71 H71A 0.9600
C71 H71B 0.9600
C71 H71C 0.9600
C72 H72A 0.9600
C72 H72B 0.9600
C72 H72C 0.9600
C73 H73A 0.9600
C73 H73B 0.9600
C73 H73C 0.9600
C74 C75 1.372(8)
C74 C79 1.387(8)
C75 C76 1.384(9)
C75 H75 0.9300
C76 C77 1.377(8)
C76 H76 0.9300
C77 C78 1.379(9)
C77 C80 1.503(9)
C78 C79 1.405(9)
C78 H78 0.9300
C79 H79 0.9300
C80 H80A 0.9600
C80 H80B 0.9600
C80 H80C 0.9600
N7 B4 1.527(9)
N8 B4 1.532(10)
F7 B4 1.392(8)
F8 B4 1.369(9)
C21 C22 1.501(9)
C21 H21A 0.9600
C21 H21B 0.9600
C21 H21C 0.9600
C22 N4 1.341(8)
C22 C23 1.374(8)
C23 C24 1.359(9)
C23 H23 0.9300
C24 C26 1.447(8)
C24 C25 1.502(8)
C25 H25A 0.9600
C25 H25B 0.9600
C25 H25C 0.9600
C26 C27 1.383(9)
C26 N4 1.408(7)
C27 C28 1.413(8)
C27 C33 1.491(8)
C28 C29 1.405(9)
C28 N3 1.419(8)
C29 C30 1.407(9)
C29 C40 1.492(9)
C30 C31 1.376(10)
C30 H30 0.9300
C31 N3 1.338(8)
C31 C32 1.508(9)
C32 H32A 0.9600
C32 H32B 0.9600
C32 H32C 0.9600
C33 C34 1.362(8)
C33 C38 1.391(7)
C34 C35 1.388(9)
C34 H34 0.9300
C35 C36 1.351(8)
C35 H35 0.9300
C36 C37 1.367(8)
C36 C39 1.527(9)
C37 C38 1.359(8)
C37 H37 0.9300
C38 H38 0.9300
C39 H39A 0.9600
C39 H39B 0.9600
C39 H39C 0.9600
C40 H40A 0.9600
C40 H40B 0.9600
C40 H40C 0.9600
C41 N6 1.367(8)
C41 C42 1.395(10)
C41 C45 1.480(8)
C42 C43 1.371(9)
C42 H42 0.9300
C43 C44 1.429(9)
C43 C46 1.503(9)
C44 N6 1.372(7)
C44 C47 1.392(7)
C45 H45A 0.9600
C45 H45B 0.9600
C45 H45C 0.9600
C46 H46A 0.9600
C46 H46B 0.9600
C46 H46C 0.9600
C47 C48 1.419(8)
C47 C55 1.487(8)
C48 N5 1.405(7)
C48 C49 1.409(8)
C49 C50 1.357(9)
C49 C53 1.490(8)
C50 C51 1.405(8)
C50 H50 0.9300
C51 N5 1.336(7)
C51 C52 1.527(9)
C52 H52A 0.9600
C52 H52B 0.9600
C52 H52C 0.9600
C53 H53A 0.9600
C53 H53B 0.9600
C53 H53C 0.9600
C54 C59 1.369(8)
C54 C55 1.394(7)
C54 H54 0.9300
C55 C56 1.368(8)
C56 C57 1.383(8)
C56 H56 0.9300
C57 C58 1.372(8)
C57 H57 0.9300
C58 C59 1.388(8)
C59 H59 0.9300
N3 B2 1.512(10)
N4 B2 1.564(8)
N5 B3 1.537(8)
N6 B3 1.546(9)
F3 B2 1.388(7)
F4 B2 1.401(8)
F5 B3 1.388(7)
F6 B3 1.392(7)
